data_7014958
loop_
_publ_author_name
'Liu, Yu-Chiao'
'Tu, Ling-Kuang'
'Yen, Tao-Hung'
'Lee, Gene-Hsiang'
'Chiang, Ming-Hsi'

_publ_section_title
;
 Influences on the rotated structure of diiron dithiolate complexes:
 electronic asymmetry vs. secondary coordination sphere interaction
;
_journal_issue 11
_journal_name_full 'Dalton Transactions'
_journal_page_first 2528
_journal_paper_doi 10.1039/c0dt01332c
_journal_volume 40
_journal_year 2011
_chemical_formula_sum 'C76 H82 Cl4 Fe4 N2 O8 P4 S4'
_chemical_formula_weight 1768.76
_chemical_name_systematic
;
?
;
_space_group_IT_number 14
_symmetry_cell_setting monoclinic
_symmetry_space_group_name_Hall '-P 2yn'
_symmetry_space_group_name_H-M 'P 1 21/n 1'
_atom_sites_solution_hydrogens geom
_atom_sites_solution_primary direct
_atom_sites_solution_secondary difmap
_audit_creation_method SHELXL-97
_cell_angle_alpha 90.00
_cell_angle_beta 94.2687(7)
_cell_angle_gamma 90.00
_cell_formula_units_Z 2
_cell_length_a 15.7127(2)
_cell_length_b 13.9213(2)
_cell_length_c 18.6454(3)
_cell_measurement_reflns_used 23077
_cell_measurement_temperature 150(2)
_cell_measurement_theta_max 27.50
_cell_measurement_theta_min 1.64
_cell_volume 4067.20(10)
_computing_cell_refinement DENZO-SMN
_computing_data_collection 'NONIUS COLLECT'
_computing_data_reduction DENZO-SMN
_computing_molecular_graphics 'Bruker SHELXTL'
_computing_publication_material 'Bruker SHELXTL'
_computing_structure_refinement 'SHELXL-97 (Sheldrick, 1997)'
_computing_structure_solution 'SHELXS-97 (Sheldrick, 1990)'
_diffrn_ambient_temperature 150(2)
_diffrn_measured_fraction_theta_full 0.995
_diffrn_measured_fraction_theta_max 0.995
_diffrn_measurement_device_type 'NONIUS KappaCCD'
_diffrn_measurement_method '\w scans'
_diffrn_radiation_monochromator graphite
_diffrn_radiation_source 'fine-focus sealed tube'
_diffrn_radiation_type MoK\a
_diffrn_radiation_wavelength 0.71073
_diffrn_reflns_av_R_equivalents 0.0452
_diffrn_reflns_av_sigmaI/netI 0.0595
_diffrn_reflns_limit_h_max 20
_diffrn_reflns_limit_h_min -20
_diffrn_reflns_limit_k_max 18
_diffrn_reflns_limit_k_min -17
_diffrn_reflns_limit_l_max 24
_diffrn_reflns_limit_l_min -24
_diffrn_reflns_number 23077
_diffrn_reflns_theta_full 27.50
_diffrn_reflns_theta_max 27.50
_diffrn_reflns_theta_min 1.64
_exptl_absorpt_coefficient_mu 1.065
_exptl_absorpt_correction_T_max 0.886
_exptl_absorpt_correction_T_min 0.754
_exptl_absorpt_correction_type multi-scan
_exptl_crystal_colour dark-brown
_exptl_crystal_density_diffrn 1.444
_exptl_crystal_density_meas ?
_exptl_crystal_density_method 'not measured'
_exptl_crystal_description block
_exptl_crystal_F_000 1824
_exptl_crystal_size_max 0.18
_exptl_crystal_size_mid 0.16
_exptl_crystal_size_min 0.13
_refine_diff_density_max 0.917
_refine_diff_density_min -0.582
_refine_diff_density_rms 0.105
_refine_ls_extinction_method none
_refine_ls_goodness_of_fit_ref 1.001
_refine_ls_hydrogen_treatment constr
_refine_ls_matrix_type full
_refine_ls_number_parameters 462
_refine_ls_number_reflns 9311
_refine_ls_number_restraints 0
_refine_ls_restrained_S_all 1.001
_refine_ls_R_factor_all 0.0772
_refine_ls_R_factor_gt 0.0445
_refine_ls_shift/su_max 0.001
_refine_ls_shift/su_mean 0.000
_refine_ls_structure_factor_coef Fsqd
_refine_ls_weighting_details 'calc w=1/[\s^2^(Fo^2^)+(0.0719P)^2^+0.0000P] where P=(Fo^2^+2Fc^2^)/3'
_refine_ls_weighting_scheme calc
_refine_ls_wR_factor_gt 0.1119
_refine_ls_wR_factor_ref 0.1254
_reflns_number_gt 6423
_reflns_number_total 9311
_reflns_threshold_expression >2sigma(I)
_cod_data_source_file C0DT01332C.TXT
_cod_data_source_block 1
_cod_depositor_comments
;
The following automatic conversions were performed:
'_symmetry_cell_setting' value 'Monoclinic' changed to 'monoclinic'
according to '/home/saulius/struct/CIF-dictionaries/cif_core.dic'
dictionary named 'cif_core.dic' version 2.4.1 from 2010-06-29.

Automatic conversion script
Id: cif_fix_enum 1555 2011-01-17 13:19:09Z saulius 

The following automatic conversions were performed:

'_exptl_crystal_density_meas' value 'not_measured' was changed to '?'
- the value is perceived as not measured.

Automatic conversion script
Id: cif_fix_values 3008 2015-01-20 13:52:24Z robertas 
;
_cod_original_sg_symbol_H-M P2(1)/n
_cod_database_code 7014958

loop_
_symmetry_equiv_pos_as_xyz
'x, y, z'
'-x+1/2, y+1/2, -z+1/2'
'-x, -y, -z'
'x-1/2, -y-1/2, z-1/2'

loop_
_atom_site_label
_atom_site_type_symbol
_atom_site_fract_x
_atom_site_fract_y
_atom_site_fract_z
_atom_site_U_iso_or_equiv
_atom_site_adp_type
_atom_site_occupancy
_atom_site_symmetry_multiplicity
_atom_site_calc_flag
_atom_site_refinement_flags
_atom_site_disorder_assembly
_atom_site_disorder_group
Fe1 Fe 0.40088(2) 0.15198(3) 0.18104(2) 0.02353(11) Uani 1 1 d . . .
Fe2 Fe 0.52650(3) 0.03710(3) 0.18084(2) 0.02824(12) Uani 1 1 d . . .
S1 S 0.52333(4) 0.18452(5) 0.12707(4) 0.02665(16) Uani 1 1 d . . .
S2 S 0.59581(4) -0.02487(5) -0.10716(4) 0.02589(16) Uani 1 1 d . . .
P1 P 0.42716(5) 0.26481(5) 0.26343(4) 0.02691(17) Uani 1 1 d . . .
P2 P 0.28997(5) 0.23653(5) 0.14047(4) 0.02820(18) Uani 1 1 d . . .
N1 N 0.58579(16) 0.20465(16) -0.08027(13) 0.0352(6) Uani 1 1 d . . .
C1 C 0.33639(18) 0.09193(19) 0.23769(15) 0.0305(7) Uani 1 1 d . . .
C2 C 0.4908(2) -0.0484(2) 0.24201(17) 0.0379(7) Uani 1 1 d . . .
C3 C 0.6044(2) 0.0799(2) 0.24691(18) 0.0393(8) Uani 1 1 d . . .
C4 C 0.59633(19) -0.0314(2) 0.12770(16) 0.0348(7) Uani 1 1 d . . .
C5 C 0.51963(19) 0.1634(2) 0.02922(15) 0.0320(7) Uani 1 1 d . . .
H5A H 0.5461 0.1005 0.0200 0.038 Uiso 1 1 calc R . .
H5B H 0.4594 0.1609 0.0096 0.038 Uiso 1 1 calc R . .
C6 C 0.5663(2) 0.24214(19) -0.00940(16) 0.0372(8) Uani 1 1 d . . .
H6A H 0.5299 0.3001 -0.0154 0.045 Uiso 1 1 calc R . .
H6B H 0.6197 0.2599 0.0190 0.045 Uiso 1 1 calc R . .
C7 C 0.66704(19) 0.1531(2) -0.07601(17) 0.0383(8) Uani 1 1 d . . .
H7A H 0.6783 0.1272 -0.0267 0.046 Uiso 1 1 calc R . .
H7B H 0.7133 0.1989 -0.0848 0.046 Uiso 1 1 calc R . .
C8 C 0.66910(18) 0.07043(19) -0.12979(16) 0.0321(7) Uani 1 1 d . . .
H8A H 0.7278 0.0444 -0.1293 0.039 Uiso 1 1 calc R . .
H8B H 0.6527 0.0945 -0.1788 0.039 Uiso 1 1 calc R . .
C9 C 0.5773(3) 0.2750(2) -0.13930(18) 0.0562(11) Uani 1 1 d . . .
H9 H 0.6019 0.2440 -0.1815 0.067 Uiso 1 1 calc R . .
C10 C 0.6265(4) 0.3681(3) -0.1254(2) 0.0920(18) Uani 1 1 d . . .
H10A H 0.5982 0.4070 -0.0904 0.138 Uiso 1 1 calc R . .
H10B H 0.6282 0.4039 -0.1705 0.138 Uiso 1 1 calc R . .
H10C H 0.6849 0.3534 -0.1064 0.138 Uiso 1 1 calc R . .
C11 C 0.4838(3) 0.2937(3) -0.1616(2) 0.0780(15) Uani 1 1 d . . .
H11A H 0.4550 0.2327 -0.1733 0.117 Uiso 1 1 calc R . .
H11B H 0.4793 0.3357 -0.2040 0.117 Uiso 1 1 calc R . .
H11C H 0.4568 0.3249 -0.1220 0.117 Uiso 1 1 calc R . .
C12 C 0.34279(18) 0.3574(2) 0.24901(16) 0.0333(7) Uani 1 1 d . . .
H12A H 0.3322 0.3881 0.2954 0.040 Uiso 1 1 calc R . .
H12B H 0.3616 0.4077 0.2161 0.040 Uiso 1 1 calc R . .
C13 C 0.26133(18) 0.3108(2) 0.21676(15) 0.0308(6) Uani 1 1 d . . .
H13A H 0.2194 0.3606 0.2001 0.037 Uiso 1 1 calc R . .
H13B H 0.2356 0.2704 0.2531 0.037 Uiso 1 1 calc R . .
C14 C 0.52499(19) 0.3371(2) 0.26807(16) 0.0337(7) Uani 1 1 d . . .
C15 C 0.5380(2) 0.4050(2) 0.21561(18) 0.0400(8) Uani 1 1 d . . .
H15 H 0.4955 0.4147 0.1774 0.048 Uiso 1 1 calc R . .
C16 C 0.6127(3) 0.4590(2) 0.2183(2) 0.0553(10) Uani 1 1 d . . .
H16 H 0.6206 0.5062 0.1826 0.066 Uiso 1 1 calc R . .
C17 C 0.6751(3) 0.4440(3) 0.2728(3) 0.0676(12) Uani 1 1 d . . .
H17 H 0.7263 0.4806 0.2745 0.081 Uiso 1 1 calc R . .
C18 C 0.6637(2) 0.3765(3) 0.3248(2) 0.0674(12) Uani 1 1 d . . .
H18 H 0.7070 0.3664 0.3624 0.081 Uiso 1 1 calc R . .
C19 C 0.5891(2) 0.3227(3) 0.32278(19) 0.0486(9) Uani 1 1 d . . .
H19 H 0.5817 0.2759 0.3589 0.058 Uiso 1 1 calc R . .
C20 C 0.42507(19) 0.2275(2) 0.35799(16) 0.0356(7) Uani 1 1 d . . .
C21 C 0.4487(3) 0.1361(3) 0.37722(19) 0.0630(11) Uani 1 1 d . . .
H21 H 0.4616 0.0916 0.3410 0.076 Uiso 1 1 calc R . .
C22 C 0.4543(4) 0.1072(4) 0.4480(2) 0.1008(19) Uani 1 1 d . . .
H22 H 0.4694 0.0428 0.4599 0.121 Uiso 1 1 calc R . .
C23 C 0.4381(3) 0.1713(4) 0.5017(2) 0.0836(15) Uani 1 1 d . . .
H23 H 0.4452 0.1527 0.5508 0.100 Uiso 1 1 calc R . .
C24 C 0.4117(3) 0.2621(3) 0.4831(2) 0.0678(12) Uani 1 1 d . . .
H24 H 0.3978 0.3059 0.5195 0.081 Uiso 1 1 calc R . .
C25 C 0.4050(2) 0.2910(3) 0.41162(18) 0.0514(9) Uani 1 1 d . . .
H25 H 0.3867 0.3543 0.3994 0.062 Uiso 1 1 calc R . .
C26 C 0.2899(2) 0.3246(2) 0.06747(16) 0.0389(7) Uani 1 1 d . . .
C27 C 0.3665(2) 0.3596(2) 0.04495(16) 0.0389(8) Uani 1 1 d . . .
H27 H 0.4191 0.3353 0.0660 0.047 Uiso 1 1 calc R . .
C28 C 0.3668(3) 0.4296(2) -0.00795(19) 0.0531(10) Uani 1 1 d . . .
H28 H 0.4194 0.4536 -0.0224 0.064 Uiso 1 1 calc R . .
C29 C 0.2916(3) 0.4641(3) -0.0393(2) 0.0802(15) Uani 1 1 d . . .
H29 H 0.2923 0.5121 -0.0755 0.096 Uiso 1 1 calc R . .
C30 C 0.2149(3) 0.4301(4) -0.0190(3) 0.108(2) Uani 1 1 d . . .
H30 H 0.1629 0.4540 -0.0413 0.129 Uiso 1 1 calc R . .
C31 C 0.2139(3) 0.3601(3) 0.0347(2) 0.0797(15) Uani 1 1 d . . .
H31 H 0.1609 0.3367 0.0490 0.096 Uiso 1 1 calc R . .
C32 C 0.19428(18) 0.1665(2) 0.11469(16) 0.0354(7) Uani 1 1 d . . .
C33 C 0.1935(2) 0.1110(3) 0.05259(18) 0.0503(9) Uani 1 1 d . . .
H33 H 0.2397 0.1154 0.0226 0.060 Uiso 1 1 calc R . .
C34 C 0.1269(2) 0.0500(3) 0.0340(2) 0.0647(11) Uani 1 1 d . . .
H34 H 0.1270 0.0127 -0.0086 0.078 Uiso 1 1 calc R . .
C35 C 0.0597(2) 0.0428(3) 0.0776(2) 0.0618(11) Uani 1 1 d . . .
H35 H 0.0140 0.0000 0.0649 0.074 Uiso 1 1 calc R . .
C36 C 0.0585(2) 0.0966(3) 0.1383(2) 0.0579(10) Uani 1 1 d . . .
H36 H 0.0121 0.0916 0.1679 0.069 Uiso 1 1 calc R . .
C37 C 0.1258(2) 0.1590(3) 0.15682(18) 0.0471(9) Uani 1 1 d . . .
H37 H 0.1247 0.1970 0.1991 0.057 Uiso 1 1 calc R . .
O1 O 0.29148(14) 0.05025(14) 0.27407(12) 0.0451(6) Uani 1 1 d . . .
O2 O 0.46681(16) -0.10225(16) 0.28316(13) 0.0540(6) Uani 1 1 d . . .
O3 O 0.65546(16) 0.10516(18) 0.29030(13) 0.0538(6) Uani 1 1 d . . .
O4 O 0.64177(14) -0.07515(16) 0.09488(12) 0.0492(6) Uani 1 1 d . . .
C38 C 0.7533(3) 0.2518(3) 0.1768(3) 0.0923(17) Uani 1 1 d . . .
H38A H 0.6976 0.2807 0.1606 0.111 Uiso 1 1 calc R . .
H38B H 0.7504 0.2319 0.2276 0.111 Uiso 1 1 calc R . .
Cl1 Cl 0.76930(8) 0.14884(8) 0.12454(7) 0.0775(3) Uani 1 1 d . . .
Cl2 Cl 0.83037(9) 0.33669(12) 0.17281(9) 0.1196(6) Uani 1 1 d . . .

loop_
_atom_site_aniso_label
_atom_site_aniso_U_11
_atom_site_aniso_U_22
_atom_site_aniso_U_33
_atom_site_aniso_U_23
_atom_site_aniso_U_13
_atom_site_aniso_U_12
Fe1 0.0237(2) 0.0230(2) 0.0250(2) -0.00171(16) 0.00871(17) 0.00117(16)
Fe2 0.0273(2) 0.0281(2) 0.0303(2) 0.00100(17) 0.00847(19) 0.00430(17)
S1 0.0262(4) 0.0270(3) 0.0277(4) -0.0018(3) 0.0091(3) -0.0017(3)
S2 0.0257(4) 0.0241(3) 0.0292(4) -0.0025(3) 0.0107(3) -0.0014(3)
P1 0.0255(4) 0.0295(4) 0.0264(4) -0.0040(3) 0.0065(3) 0.0001(3)
P2 0.0268(4) 0.0321(4) 0.0265(4) -0.0030(3) 0.0067(3) 0.0044(3)
N1 0.0505(16) 0.0245(12) 0.0336(14) -0.0003(11) 0.0225(13) -0.0010(11)
C1 0.0326(16) 0.0261(14) 0.0342(16) -0.0055(12) 0.0113(14) 0.0036(12)
C2 0.0374(18) 0.0366(16) 0.0404(18) 0.0034(15) 0.0087(15) 0.0088(14)
C3 0.0374(18) 0.0447(18) 0.0367(18) 0.0034(15) 0.0077(16) 0.0109(15)
C4 0.0306(16) 0.0374(16) 0.0361(17) 0.0009(14) 0.0005(14) 0.0042(13)
C5 0.0378(17) 0.0312(15) 0.0284(15) -0.0036(12) 0.0116(14) -0.0052(13)
C6 0.050(2) 0.0274(15) 0.0372(17) -0.0052(13) 0.0250(16) -0.0054(13)
C7 0.0409(18) 0.0313(15) 0.0452(18) -0.0109(14) 0.0197(16) -0.0119(14)
C8 0.0316(16) 0.0287(14) 0.0381(16) -0.0026(13) 0.0167(14) -0.0045(12)
C9 0.100(3) 0.0324(17) 0.041(2) 0.0066(15) 0.038(2) 0.0077(19)
C10 0.172(5) 0.0318(19) 0.082(3) -0.001(2) 0.078(3) -0.022(2)
C11 0.128(4) 0.058(2) 0.051(2) 0.018(2) 0.031(3) 0.046(3)
C12 0.0323(16) 0.0342(15) 0.0340(16) -0.0074(13) 0.0066(14) 0.0040(13)
C13 0.0278(15) 0.0337(15) 0.0315(15) -0.0038(13) 0.0072(13) 0.0051(12)
C14 0.0317(16) 0.0342(16) 0.0360(16) -0.0140(13) 0.0083(14) -0.0040(13)
C15 0.0432(19) 0.0350(16) 0.0433(18) -0.0058(14) 0.0122(16) -0.0036(14)
C16 0.060(2) 0.0378(18) 0.072(3) -0.0114(18) 0.033(2) -0.0131(17)
C17 0.053(3) 0.068(3) 0.084(3) -0.031(2) 0.022(2) -0.032(2)
C18 0.039(2) 0.098(3) 0.064(3) -0.019(3) -0.004(2) -0.023(2)
C19 0.0384(19) 0.064(2) 0.0432(19) -0.0086(17) 0.0041(16) -0.0082(17)
C20 0.0313(16) 0.0469(18) 0.0293(16) -0.0019(14) 0.0072(14) -0.0022(14)
C21 0.090(3) 0.070(3) 0.0307(18) 0.0072(18) 0.012(2) 0.026(2)
C22 0.165(6) 0.099(4) 0.041(2) 0.025(2) 0.019(3) 0.053(4)
C23 0.105(4) 0.118(4) 0.029(2) 0.015(2) 0.016(2) 0.014(3)
C24 0.067(3) 0.106(3) 0.0318(19) -0.020(2) 0.0121(19) 0.001(3)
C25 0.056(2) 0.066(2) 0.0341(18) -0.0116(17) 0.0113(17) 0.0007(19)
C26 0.0414(18) 0.0442(18) 0.0317(16) 0.0049(14) 0.0068(15) 0.0139(15)
C27 0.051(2) 0.0329(16) 0.0343(17) -0.0010(13) 0.0118(16) 0.0076(14)
C28 0.073(3) 0.0416(19) 0.048(2) 0.0058(17) 0.025(2) 0.0088(18)
C29 0.095(3) 0.085(3) 0.065(3) 0.045(2) 0.037(3) 0.046(3)
C30 0.076(3) 0.157(5) 0.093(4) 0.080(4) 0.027(3) 0.056(3)
C31 0.057(3) 0.114(4) 0.071(3) 0.050(3) 0.022(2) 0.036(3)
C32 0.0272(16) 0.0423(17) 0.0360(17) -0.0041(14) -0.0019(14) 0.0059(13)
C33 0.0334(18) 0.073(2) 0.044(2) -0.0227(18) 0.0003(16) 0.0042(17)
C34 0.041(2) 0.089(3) 0.062(3) -0.040(2) -0.009(2) 0.000(2)
C35 0.036(2) 0.075(3) 0.072(3) -0.016(2) -0.013(2) -0.0108(19)
C36 0.040(2) 0.083(3) 0.051(2) -0.008(2) 0.0039(18) -0.017(2)
C37 0.0366(19) 0.068(2) 0.0374(18) -0.0131(17) 0.0065(16) -0.0128(17)
O1 0.0529(14) 0.0350(11) 0.0515(14) -0.0018(10) 0.0321(12) -0.0049(10)
O2 0.0601(16) 0.0509(14) 0.0533(15) 0.0217(12) 0.0179(13) 0.0062(12)
O3 0.0521(16) 0.0641(16) 0.0437(14) -0.0074(13) -0.0065(12) 0.0042(13)
O4 0.0399(13) 0.0601(15) 0.0480(14) -0.0148(12) 0.0060(11) 0.0183(12)
C38 0.070(3) 0.075(3) 0.135(5) -0.028(3) 0.033(3) -0.023(2)
Cl1 0.0790(8) 0.0676(6) 0.0906(8) 0.0090(6) 0.0368(7) 0.0004(6)
Cl2 0.0927(10) 0.1423(13) 0.1311(12) -0.0502(10) 0.0563(9) -0.0670(9)

loop_
_atom_type_symbol
_atom_type_description
_atom_type_scat_dispersion_real
_atom_type_scat_dispersion_imag
_atom_type_scat_source
C C 0.0033 0.0016 'International Tables Vol C Tables 4.2.6.8 and 6.1.1.4'
H H 0.0000 0.0000 'International Tables Vol C Tables 4.2.6.8 and 6.1.1.4'
N N 0.0061 0.0033 'International Tables Vol C Tables 4.2.6.8 and 6.1.1.4'
O O 0.0106 0.0060 'International Tables Vol C Tables 4.2.6.8 and 6.1.1.4'
P P 0.1023 0.0942 'International Tables Vol C Tables 4.2.6.8 and 6.1.1.4'
S S 0.1246 0.1234 'International Tables Vol C Tables 4.2.6.8 and 6.1.1.4'
Cl Cl 0.1484 0.1585 'International Tables Vol C Tables 4.2.6.8 and 6.1.1.4'
Fe Fe 0.3463 0.8444 'International Tables Vol C Tables 4.2.6.8 and 6.1.1.4'

loop_
_geom_angle_atom_site_label_1
_geom_angle_atom_site_label_2
_geom_angle_atom_site_label_3
_geom_angle
_geom_angle_site_symmetry_1
_geom_angle_site_symmetry_3
_geom_angle_publ_flag
C1 Fe1 P2 89.05(10) . . ?
C1 Fe1 P1 90.37(9) . . ?
P2 Fe1 P1 87.76(3) . . ?
C1 Fe1 S2 92.01(9) . 3_655 ?
P2 Fe1 S2 105.42(3) . 3_655 ?
P1 Fe1 S2 166.64(3) . 3_655 ?
C1 Fe1 S1 156.25(10) . . ?
P2 Fe1 S1 114.60(3) . . ?
P1 Fe1 S1 92.60(3) . . ?
S2 Fe1 S1 80.05(3) 3_655 . ?
C1 Fe1 Fe2 100.77(9) . . ?
P2 Fe1 Fe2 159.38(3) . . ?
P1 Fe1 Fe2 110.04(3) . . ?
S2 Fe1 Fe2 56.60(2) 3_655 . ?
S1 Fe1 Fe2 56.20(2) . . ?
C2 Fe2 C3 90.77(15) . . ?
C2 Fe2 C4 103.49(13) . . ?
C3 Fe2 C4 98.20(13) . . ?
C2 Fe2 S1 152.96(10) . . ?
C3 Fe2 S1 89.69(10) . . ?
C4 Fe2 S1 103.20(10) . . ?
C2 Fe2 S2 92.56(11) . 3_655 ?
C3 Fe2 S2 161.62(10) . 3_655 ?
C4 Fe2 S2 98.58(10) . 3_655 ?
S1 Fe2 S2 79.22(3) . 3_655 ?
C2 Fe2 Fe1 97.99(10) . . ?
C3 Fe2 Fe1 106.47(10) . . ?
C4 Fe2 Fe1 146.89(10) . . ?
S1 Fe2 Fe1 56.17(2) . . ?
S2 Fe2 Fe1 55.17(2) 3_655 . ?
C5 S1 Fe1 116.04(10) . . ?
C5 S1 Fe2 106.81(9) . . ?
Fe1 S1 Fe2 67.63(2) . . ?
C8 S2 Fe1 112.76(9) . 3_655 ?
C8 S2 Fe2 115.59(11) . 3_655 ?
Fe1 S2 Fe2 68.23(2) 3_655 3_655 ?
C14 P1 C20 100.62(14) . . ?
C14 P1 C12 102.30(13) . . ?
C20 P1 C12 105.75(13) . . ?
C14 P1 Fe1 122.30(9) . . ?
C20 P1 Fe1 116.67(10) . . ?
C12 P1 Fe1 107.34(10) . . ?
C32 P2 C26 101.92(15) . . ?
C32 P2 C13 105.02(13) . . ?
C26 P2 C13 102.23(14) . . ?
C32 P2 Fe1 115.00(10) . . ?
C26 P2 Fe1 124.93(10) . . ?
C13 P2 Fe1 105.60(10) . . ?
C7 N1 C9 113.4(2) . . ?
C7 N1 C6 111.4(2) . . ?
C9 N1 C6 114.9(2) . . ?
O1 C1 Fe1 177.9(3) . . ?
O2 C2 Fe2 178.1(3) . . ?
O3 C3 Fe2 178.2(3) . . ?
O4 C4 Fe2 178.8(3) . . ?
C6 C5 S1 111.8(2) . . ?
N1 C6 C5 107.9(2) . . ?
N1 C7 C8 113.3(3) . . ?
C7 C8 S2 110.53(18) . . ?
N1 C9 C11 110.5(3) . . ?
N1 C9 C10 115.0(3) . . ?
C11 C9 C10 111.7(3) . . ?
C13 C12 P1 109.44(19) . . ?
C12 C13 P2 107.37(18) . . ?
C15 C14 C19 118.6(3) . . ?
C15 C14 P1 120.5(2) . . ?
C19 C14 P1 120.9(2) . . ?
C14 C15 C16 120.7(3) . . ?
C17 C16 C15 119.8(4) . . ?
C18 C17 C16 120.2(3) . . ?
C17 C18 C19 120.3(4) . . ?
C18 C19 C14 120.3(4) . . ?
C21 C20 C25 118.4(3) . . ?
C21 C20 P1 119.4(2) . . ?
C25 C20 P1 122.1(3) . . ?
C20 C21 C22 121.4(4) . . ?
C21 C22 C23 120.4(4) . . ?
C24 C23 C22 118.9(4) . . ?
C23 C24 C25 120.7(4) . . ?
C20 C25 C24 120.1(4) . . ?
C31 C26 C27 118.4(3) . . ?
C31 C26 P2 121.1(3) . . ?
C27 C26 P2 120.4(2) . . ?
C28 C27 C26 120.6(3) . . ?
C29 C28 C27 120.2(4) . . ?
C28 C29 C30 120.6(4) . . ?
C29 C30 C31 119.7(4) . . ?
C26 C31 C30 120.4(4) . . ?
C37 C32 C33 118.2(3) . . ?
C37 C32 P2 123.4(2) . . ?
C33 C32 P2 118.1(2) . . ?
C34 C33 C32 120.8(3) . . ?
C33 C34 C35 119.9(3) . . ?
C36 C35 C34 120.5(3) . . ?
C35 C36 C37 119.5(3) . . ?
C32 C37 C36 121.0(3) . . ?
Cl2 C38 Cl1 114.3(3) . . ?

loop_
_geom_bond_atom_site_label_1
_geom_bond_atom_site_label_2
_geom_bond_distance
_geom_bond_site_symmetry_2
_geom_bond_publ_flag
Fe1 C1 1.732(3) . ?
Fe1 P2 2.1904(8) . ?
Fe1 P1 2.2144(8) . ?
Fe1 S2 2.2454(7) 3_655 ?
Fe1 S1 2.2820(7) . ?
Fe1 Fe2 2.5406(5) . ?
Fe2 C2 1.769(3) . ?
Fe2 C3 1.773(4) . ?
Fe2 C4 1.805(3) . ?
Fe2 S1 2.2829(8) . ?
Fe2 S2 2.2839(9) 3_655 ?
S1 C5 1.845(3) . ?
S2 C8 1.827(3) . ?
S2 Fe1 2.2454(7) 3_655 ?
S2 Fe2 2.2839(9) 3_655 ?
P1 C14 1.834(3) . ?
P1 C20 1.840(3) . ?
P1 C12 1.854(3) . ?
P2 C32 1.826(3) . ?
P2 C26 1.831(3) . ?
P2 C13 1.841(3) . ?
N1 C7 1.462(4) . ?
N1 C9 1.472(4) . ?
N1 C6 1.474(3) . ?
C1 O1 1.169(3) . ?
C2 O2 1.156(3) . ?
C3 O3 1.152(4) . ?
C4 O4 1.149(3) . ?
C5 C6 1.528(4) . ?
C7 C8 1.528(4) . ?
C9 C11 1.519(6) . ?
C9 C10 1.521(5) . ?
C12 C13 1.519(4) . ?
C14 C15 1.386(4) . ?
C14 C19 1.393(4) . ?
C15 C16 1.393(4) . ?
C16 C17 1.374(6) . ?
C17 C18 1.371(6) . ?
C18 C19 1.389(5) . ?
C20 C21 1.366(5) . ?
C20 C25 1.388(4) . ?
C21 C22 1.376(5) . ?
C22 C23 1.378(6) . ?
C23 C24 1.367(6) . ?
C24 C25 1.388(5) . ?
C26 C31 1.392(5) . ?
C26 C27 1.392(4) . ?
C27 C28 1.387(4) . ?
C28 C29 1.365(6) . ?
C29 C30 1.374(6) . ?
C30 C31 1.398(6) . ?
C32 C37 1.382(4) . ?
C32 C33 1.392(4) . ?
C33 C34 1.372(5) . ?
C34 C35 1.383(5) . ?
C35 C36 1.359(5) . ?
C36 C37 1.393(5) . ?
C38 Cl2 1.697(4) . ?
C38 Cl1 1.762(4) . ?
